data_7052958
loop_
_publ_author_name
'Sathesh, Venkatesan'
'Umamahesh, Balijapalli'
'Ramachandran, Gunasekar'
'Rathore, Ravindranath S.'
'Sathiyanarayanan, Kulathu Iyer'

_publ_section_title
;
 Direct anti and regio-specific aldol reactions of cyclododecanone
 catalyzed by alkali metal hydroxides: implications for supramolecular
 helical design
;
_journal_issue 11
_journal_name_full 'New Journal of Chemistry'
_journal_page_first 2292
_journal_paper_doi 10.1039/c2nj40499k
_journal_volume 36
_journal_year 2012
_chemical_formula_moiety 'C19 H24 Cl2 O'
_chemical_formula_sum 'C19 H24 Cl2 O'
_chemical_formula_weight 339.28
_chemical_name_common 2-(2,4-dichlorobenzylidene)cyclododecanone
_chemical_name_systematic
;
2-(2,4-dichlorobenzylidene)cyclododecanone
;
_space_group_IT_number 2
_symmetry_cell_setting triclinic
_symmetry_space_group_name_Hall '-P 1'
_symmetry_space_group_name_H-M 'P -1'
_atom_sites_solution_hydrogens geom
_atom_sites_solution_primary direct
_atom_sites_solution_secondary difmap
_audit_creation_method SHELXL-97
_cell_angle_alpha 103.780(8)
_cell_angle_beta 92.678(6)
_cell_angle_gamma 92.933(7)
_cell_formula_units_Z 2
_cell_length_a 8.0433(6)
_cell_length_b 9.0769(10)
_cell_length_c 12.4273(10)
_cell_measurement_reflns_used 6274
_cell_measurement_temperature 294(2)
_cell_measurement_theta_max 29.1506
_cell_measurement_theta_min 2.9591
_cell_volume 878.40(14)
_computing_cell_refinement
;
CrysAlisPro, Oxford Diffraction Ltd.,
Version 1.171.33.66 (release 28-04-2010 CrysAlis171 .NET)
(compiled Apr 28 2010,14:27:37)
;
_computing_data_collection
;
CrysAlisPro, Oxford Diffraction Ltd.,
Version 1.171.33.66 (release 28-04-2010 CrysAlis171 .NET)
(compiled Apr 28 2010,14:27:37)
;
_computing_data_reduction
;
CrysAlisPro, Oxford Diffraction Ltd.,
Version 1.171.33.66 (release 28-04-2010 CrysAlis171 .NET)
(compiled Apr 28 2010,14:27:37)
;
_computing_molecular_graphics 'ORTEP-3 (Farrugia, 1997) and PLATON (Spek, 2009)'
_computing_publication_material 'SHELXL97 (Sheldrick, 2008) and PLATON (Spek, 2009)'
_computing_structure_refinement 'SHELXL97 (Sheldrick, 2008)'
_computing_structure_solution 'SHELXS97 (Sheldrick, 2008)'
_diffrn_ambient_temperature 294(2)
_diffrn_detector_area_resol_mean 15.9821
_diffrn_measured_fraction_theta_full 0.999
_diffrn_measured_fraction_theta_max 0.999
_diffrn_measurement_device_type 'Oxford Diffraction Xcalibur Eos Gemini'
_diffrn_measurement_method '\w scan'
_diffrn_radiation_monochromator graphite
_diffrn_radiation_source 'Enhance (Mo) X-ray Source'
_diffrn_radiation_type MoK\a
_diffrn_radiation_wavelength 0.71073
_diffrn_reflns_av_R_equivalents 0.0288
_diffrn_reflns_av_sigmaI/netI 0.0252
_diffrn_reflns_limit_h_max 9
_diffrn_reflns_limit_h_min -9
_diffrn_reflns_limit_k_max 11
_diffrn_reflns_limit_k_min -11
_diffrn_reflns_limit_l_max 15
_diffrn_reflns_limit_l_min -15
_diffrn_reflns_number 10548
_diffrn_reflns_theta_full 25.00
_diffrn_reflns_theta_max 26.00
_diffrn_reflns_theta_min 2.97
_exptl_absorpt_coefficient_mu 0.369
_exptl_absorpt_correction_T_max 1.00000
_exptl_absorpt_correction_T_min 0.83210
_exptl_absorpt_correction_type multi-scan
_exptl_absorpt_process_details '(CrysAlis Pro; Oxford Diffraction, 2010)'
_exptl_crystal_colour colorless
_exptl_crystal_density_diffrn 1.283
_exptl_crystal_density_method 'not measured'
_exptl_crystal_description block
_exptl_crystal_F_000 360
_exptl_crystal_size_max 0.4
_exptl_crystal_size_mid 0.35
_exptl_crystal_size_min 0.3
_refine_diff_density_max 0.207
_refine_diff_density_min -0.247
_refine_diff_density_rms 0.035
_refine_ls_extinction_coef 0.026(3)
_refine_ls_extinction_expression Fc^*^=kFc[1+0.001xFc^2^\l^3^/sin(2\q)]^-1/4^
_refine_ls_extinction_method SHELXL
_refine_ls_goodness_of_fit_ref 1.010
_refine_ls_hydrogen_treatment constr
_refine_ls_matrix_type full
_refine_ls_number_parameters 200
_refine_ls_number_reflns 3443
_refine_ls_number_restraints 0
_refine_ls_restrained_S_all 1.010
_refine_ls_R_factor_all 0.0455
_refine_ls_R_factor_gt 0.0359
_refine_ls_shift/su_max 0.000
_refine_ls_shift/su_mean 0.000
_refine_ls_structure_factor_coef Fsqd
_refine_ls_weighting_details 'calc w=1/[\s^2^(Fo^2^)+(0.0436P)^2^+0.2428P] where P=(Fo^2^+2Fc^2^)/3'
_refine_ls_weighting_scheme calc
_refine_ls_wR_factor_gt 0.0889
_refine_ls_wR_factor_ref 0.0949
_reflns_number_gt 2867
_reflns_number_total 3443
_reflns_threshold_expression >2\s(I)
_cod_data_source_file c2nj40499k.txt
_cod_data_source_block 5c
_cod_depositor_comments
;
The following automatic conversions were performed:

'_symmetry_cell_setting' value 'Triclinic' changed to 'triclinic'
according to /home/saulius/struct/CIF-dictionaries/cif_core.dic
dictionary named 'cif_core.dic' version 2.4.2 from 2011-04-26.

Automatic conversion script
Id: cif_fix_values 1891 2012-01-12 08:04:46Z andrius 
;
_cod_original_sg_symbol_H-M P-1
_cod_database_code 7052958

loop_
_symmetry_equiv_pos_as_xyz
'x, y, z'
'-x, -y, -z'

loop_
_atom_site_label
_atom_site_type_symbol
_atom_site_fract_x
_atom_site_fract_y
_atom_site_fract_z
_atom_site_U_iso_or_equiv
_atom_site_adp_type
_atom_site_occupancy
_atom_site_symmetry_multiplicity
_atom_site_calc_flag
_atom_site_refinement_flags
C1 C 0.1970(2) 0.92899(19) 0.36984(12) 0.0407(4) Uani 1 1 d .
C2 C 0.34810(19) 0.83660(17) 0.35904(12) 0.0352(3) Uani 1 1 d .
C3 C 0.5012(2) 0.90967(19) 0.32330(14) 0.0434(4) Uani 1 1 d .
H3A H 0.5970 0.8535 0.3351 0.052 Uiso 1 1 calc R
H3B H 0.5210 1.0126 0.3686 0.052 Uiso 1 1 calc R
C4 C 0.4831(2) 0.91365(19) 0.20091(15) 0.0450(4) Uani 1 1 d .
H4A H 0.3844 0.9663 0.1891 0.054 Uiso 1 1 calc R
H4B H 0.5787 0.9716 0.1838 0.054 Uiso 1 1 calc R
C5 C 0.4695(2) 0.7579(2) 0.12159(15) 0.0485(4) Uani 1 1 d .
H5A H 0.3839 0.6954 0.1453 0.058 Uiso 1 1 calc R
H5B H 0.5744 0.7110 0.1263 0.058 Uiso 1 1 calc R
C6 C 0.4279(3) 0.7588(3) 0.00060(16) 0.0598(5) Uani 1 1 d .
H6A H 0.5090 0.8268 -0.0217 0.072 Uiso 1 1 calc R
H6B H 0.4383 0.6574 -0.0453 0.072 Uiso 1 1 calc R
C7 C 0.2541(3) 0.8077(3) -0.02126(16) 0.0602(5) Uani 1 1 d .
H7A H 0.2449 0.8224 -0.0961 0.072 Uiso 1 1 calc R
H7B H 0.2403 0.9049 0.0296 0.072 Uiso 1 1 calc R
C8 C 0.1122(3) 0.6949(2) -0.00857(16) 0.0616(5) Uani 1 1 d .
H8A H 0.0853 0.6244 -0.0800 0.074 Uiso 1 1 calc R
H8B H 0.1512 0.6366 0.0426 0.074 Uiso 1 1 calc R
C9 C -0.0456(2) 0.7680(2) 0.03303(16) 0.0601(5) Uani 1 1 d .
H9A H -0.1347 0.6892 0.0246 0.072 Uiso 1 1 calc R
H9B H -0.0776 0.8357 -0.0131 0.072 Uiso 1 1 calc R
C10 C -0.0288(2) 0.8575(2) 0.15358(15) 0.0504(4) Uani 1 1 d .
H10A H -0.1235 0.9198 0.1683 0.060 Uiso 1 1 calc R
H10B H 0.0710 0.9254 0.1645 0.060 Uiso 1 1 calc R
C11 C -0.0192(2) 0.7599(2) 0.23729(15) 0.0470(4) Uani 1 1 d .
H11A H 0.0644 0.6867 0.2162 0.056 Uiso 1 1 calc R
H11B H -0.1257 0.7036 0.2348 0.056 Uiso 1 1 calc R
C12 C 0.0242(2) 0.8521(2) 0.35617(14) 0.0467(4) Uani 1 1 d .
H12A H -0.0563 0.9285 0.3764 0.056 Uiso 1 1 calc R
H12B H 0.0163 0.7851 0.4063 0.056 Uiso 1 1 calc R
C13 C 0.33733(19) 0.69686(17) 0.37647(12) 0.0354(3) Uani 1 1 d .
H13 H 0.2334 0.6620 0.3934 0.043 Uiso 1 1 calc R
C14 C 0.47170(19) 0.59220(17) 0.37183(12) 0.0329(3) Uani 1 1 d .
C15 C 0.44986(19) 0.44351(17) 0.30820(12) 0.0346(3) Uani 1 1 d .
C16 C 0.5720(2) 0.34083(18) 0.30208(12) 0.0394(4) Uani 1 1 d .
H16 H 0.5538 0.2422 0.2584 0.047 Uiso 1 1 calc R
C17 C 0.7214(2) 0.38798(19) 0.36233(13) 0.0389(4) Uani 1 1 d .
C18 C 0.7482(2) 0.53303(19) 0.42860(13) 0.0413(4) Uani 1 1 d .
H18 H 0.8489 0.5632 0.4698 0.050 Uiso 1 1 calc R
C19 C 0.6237(2) 0.63295(18) 0.43293(13) 0.0385(4) Uani 1 1 d .
H19 H 0.6418 0.7307 0.4781 0.046 Uiso 1 1 calc R
Cl1 Cl 0.26222(6) 0.38208(6) 0.23205(4) 0.06100(17) Uani 1 1 d .
Cl2 Cl 0.87742(6) 0.26072(6) 0.35561(4) 0.05906(17) Uani 1 1 d .
O1 O 0.21587(18) 1.06629(14) 0.38612(12) 0.0631(4) Uani 1 1 d .

loop_
_atom_site_aniso_label
_atom_site_aniso_U_11
_atom_site_aniso_U_22
_atom_site_aniso_U_33
_atom_site_aniso_U_23
_atom_site_aniso_U_13
_atom_site_aniso_U_12
C1 0.0491(10) 0.0405(9) 0.0298(8) 0.0021(6) -0.0001(7) 0.0088(7)
C2 0.0382(8) 0.0354(8) 0.0297(7) 0.0040(6) -0.0019(6) 0.0037(6)
C3 0.0384(9) 0.0373(9) 0.0540(10) 0.0127(7) -0.0053(7) -0.0024(7)
C4 0.0401(9) 0.0434(10) 0.0566(10) 0.0219(8) 0.0072(7) 0.0008(7)
C5 0.0469(10) 0.0510(10) 0.0515(10) 0.0170(8) 0.0101(8) 0.0104(8)
C6 0.0652(13) 0.0708(13) 0.0480(11) 0.0183(9) 0.0213(9) 0.0121(10)
C7 0.0692(13) 0.0746(14) 0.0420(10) 0.0221(9) 0.0077(9) 0.0127(11)
C8 0.0674(13) 0.0625(12) 0.0463(11) -0.0024(9) -0.0034(9) 0.0043(10)
C9 0.0538(11) 0.0695(13) 0.0530(11) 0.0099(9) -0.0135(9) 0.0045(10)
C10 0.0431(10) 0.0547(11) 0.0531(10) 0.0118(8) -0.0021(8) 0.0113(8)
C11 0.0336(9) 0.0509(10) 0.0551(10) 0.0106(8) -0.0008(7) 0.0014(7)
C12 0.0403(9) 0.0564(11) 0.0466(10) 0.0144(8) 0.0114(7) 0.0145(8)
C13 0.0354(8) 0.0404(9) 0.0304(7) 0.0085(6) 0.0025(6) 0.0017(6)
C14 0.0367(8) 0.0338(8) 0.0298(7) 0.0112(6) 0.0027(6) 0.0004(6)
C15 0.0337(8) 0.0384(8) 0.0305(7) 0.0074(6) -0.0003(6) -0.0026(6)
C16 0.0471(9) 0.0349(8) 0.0338(8) 0.0035(6) 0.0031(7) 0.0032(7)
C17 0.0394(9) 0.0455(9) 0.0363(8) 0.0165(7) 0.0070(6) 0.0099(7)
C18 0.0382(9) 0.0464(9) 0.0404(9) 0.0154(7) -0.0076(7) -0.0016(7)
C19 0.0460(9) 0.0332(8) 0.0349(8) 0.0081(6) -0.0057(7) -0.0030(7)
Cl1 0.0437(3) 0.0569(3) 0.0711(3) -0.0011(2) -0.0183(2) -0.0041(2)
Cl2 0.0538(3) 0.0658(3) 0.0604(3) 0.0157(2) 0.0053(2) 0.0263(2)
O1 0.0659(9) 0.0384(7) 0.0760(9) -0.0037(6) -0.0091(7) 0.0128(6)

loop_
_atom_type_symbol
_atom_type_description
_atom_type_scat_dispersion_real
_atom_type_scat_dispersion_imag
_atom_type_scat_source
C C 0.0033 0.0016 'International Tables Vol C Tables 4.2.6.8 and 6.1.1.4'
H H 0.0000 0.0000 'International Tables Vol C Tables 4.2.6.8 and 6.1.1.4'
O O 0.0106 0.0060 'International Tables Vol C Tables 4.2.6.8 and 6.1.1.4'
Cl Cl 0.1484 0.1585 'International Tables Vol C Tables 4.2.6.8 and 6.1.1.4'

loop_
_geom_angle_atom_site_label_1
_geom_angle_atom_site_label_2
_geom_angle_atom_site_label_3
_geom_angle
O1 C1 C2 119.13(16)
O1 C1 C12 120.28(15)
C2 C1 C12 120.55(14)
C13 C2 C1 119.65(14)
C13 C2 C3 124.70(14)
C1 C2 C3 115.58(13)
C2 C3 C4 111.70(13)
C2 C3 H3A 109.3
C4 C3 H3A 109.3
C2 C3 H3B 109.3
C4 C3 H3B 109.3
H3A C3 H3B 107.9
C5 C4 C3 113.82(14)
C5 C4 H4A 108.8
C3 C4 H4A 108.8
C5 C4 H4B 108.8
C3 C4 H4B 108.8
H4A C4 H4B 107.7
C4 C5 C6 114.43(15)
C4 C5 H5A 108.7
C6 C5 H5A 108.7
C4 C5 H5B 108.7
C6 C5 H5B 108.7
H5A C5 H5B 107.6
C7 C6 C5 114.03(15)
C7 C6 H6A 108.7
C5 C6 H6A 108.7
C7 C6 H6B 108.7
C5 C6 H6B 108.7
H6A C6 H6B 107.6
C6 C7 C8 114.42(17)
C6 C7 H7A 108.7
C8 C7 H7A 108.7
C6 C7 H7B 108.7
C8 C7 H7B 108.7
H7A C7 H7B 107.6
C9 C8 C7 114.41(18)
C9 C8 H8A 108.7
C7 C8 H8A 108.7
C9 C8 H8B 108.7
C7 C8 H8B 108.7
H8A C8 H8B 107.6
C8 C9 C10 113.99(15)
C8 C9 H9A 108.8
C10 C9 H9A 108.8
C8 C9 H9B 108.8
C10 C9 H9B 108.8
H9A C9 H9B 107.6
C9 C10 C11 114.39(16)
C9 C10 H10A 108.7
C11 C10 H10A 108.7
C9 C10 H10B 108.7
C11 C10 H10B 108.7
H10A C10 H10B 107.6
C10 C11 C12 113.23(15)
C10 C11 H11A 108.9
C12 C11 H11A 108.9
C10 C11 H11B 108.9
C12 C11 H11B 108.9
H11A C11 H11B 107.7
C1 C12 C11 112.19(13)
C1 C12 H12A 109.2
C11 C12 H12A 109.2
C1 C12 H12B 109.2
C11 C12 H12B 109.2
H12A C12 H12B 107.9
C2 C13 C14 127.15(14)
C2 C13 H13 116.4
C14 C13 H13 116.4
C15 C14 C19 116.42(14)
C15 C14 C13 120.81(13)
C19 C14 C13 122.73(14)
C16 C15 C14 122.84(14)
C16 C15 Cl1 117.77(12)
C14 C15 Cl1 119.39(12)
C15 C16 C17 118.38(14)
C15 C16 H16 120.8
C17 C16 H16 120.8
C18 C17 C16 121.14(15)
C18 C17 Cl2 119.64(13)
C16 C17 Cl2 119.21(13)
C17 C18 C19 119.06(15)
C17 C18 H18 120.5
C19 C18 H18 120.5
C18 C19 C14 122.13(15)
C18 C19 H19 118.9
C14 C19 H19 118.9

loop_
_geom_bond_atom_site_label_1
_geom_bond_atom_site_label_2
_geom_bond_distance
C1 O1 1.214(2)
C1 C2 1.504(2)
C1 C12 1.507(2)
C2 C13 1.336(2)
C2 C3 1.504(2)
C3 C4 1.530(2)
C3 H3A 0.9700
C3 H3B 0.9700
C4 C5 1.514(3)
C4 H4A 0.9700
C4 H4B 0.9700
C5 C6 1.527(3)
C5 H5A 0.9700
C5 H5B 0.9700
C6 C7 1.520(3)
C6 H6A 0.9700
C6 H6B 0.9700
C7 C8 1.533(3)
C7 H7A 0.9700
C7 H7B 0.9700
C8 C9 1.518(3)
C8 H8A 0.9700
C8 H8B 0.9700
C9 C10 1.521(3)
C9 H9A 0.9700
C9 H9B 0.9700
C10 C11 1.521(2)
C10 H10A 0.9700
C10 H10B 0.9700
C11 C12 1.529(2)
C11 H11A 0.9700
C11 H11B 0.9700
C12 H12A 0.9700
C12 H12B 0.9700
C13 C14 1.469(2)
C13 H13 0.9300
C14 C15 1.390(2)
C14 C19 1.393(2)
C15 C16 1.381(2)
C15 Cl1 1.7359(15)
C16 C17 1.378(2)
C16 H16 0.9300
C17 C18 1.377(2)
C17 Cl2 1.7404(16)
C18 C19 1.380(2)
C18 H18 0.9300
C19 H19 0.9300

loop_
_geom_hbond_atom_site_label_D
_geom_hbond_atom_site_label_H
_geom_hbond_atom_site_label_A
_geom_hbond_distance_DH
_geom_hbond_distance_HA
_geom_hbond_distance_DA
_geom_hbond_angle_DHA
_geom_hbond_site_symmetry_A
C19 H19 O1 0.93 2.38 3.259(2) 157 2_676

loop_
_geom_torsion_atom_site_label_1
_geom_torsion_atom_site_label_2
_geom_torsion_atom_site_label_3
_geom_torsion_atom_site_label_4
_geom_torsion
O1 C1 C2 C13 158.76(16)
C12 C1 C2 C13 -23.6(2)
O1 C1 C2 C3 -24.0(2)
C12 C1 C2 C3 153.62(14)
C13 C2 C3 C4 105.13(17)
C1 C2 C3 C4 -71.98(17)
C2 C3 C4 C5 -64.90(19)
C3 C4 C5 C6 172.15(15)
C4 C5 C6 C7 -67.0(2)
C5 C6 C7 C8 -68.3(2)
C6 C7 C8 C9 147.71(17)
C7 C8 C9 C10 -69.7(2)
C8 C9 C10 C11 -72.1(2)
C9 C10 C11 C12 171.21(15)
O1 C1 C12 C11 110.48(18)
C2 C1 C12 C11 -67.08(19)
C10 C11 C12 C1 -65.10(19)
C1 C2 C13 C14 -178.69(13)
C3 C2 C13 C14 4.3(2)
C2 C13 C14 C15 -128.62(17)
C2 C13 C14 C19 53.8(2)
C19 C14 C15 C16 -1.7(2)
C13 C14 C15 C16 -179.43(14)
C19 C14 C15 Cl1 178.51(11)
C13 C14 C15 Cl1 0.83(19)
C14 C15 C16 C17 0.4(2)
Cl1 C15 C16 C17 -179.84(11)
C15 C16 C17 C18 1.0(2)
C15 C16 C17 Cl2 -179.81(11)
C16 C17 C18 C19 -1.0(2)
Cl2 C17 C18 C19 179.81(12)
C17 C18 C19 C14 -0.4(2)
C15 C14 C19 C18 1.7(2)
C13 C14 C19 C18 179.37(14)
